data_4121578
loop_
_publ_author_name
'G\'andara, Felipe'
'Furukawa, Hiroyasu'
'Lee, Seungkyu'
'Yaghi, Omar M.'

_publ_section_title
;
 High methane storage capacity in aluminum metal-organic frameworks.
;
_journal_issue 14
_journal_name_full 'Journal of the American Chemical Society'
_journal_page_first 5271
_journal_page_last 5274
_journal_paper_doi 10.1021/ja501606h
_journal_volume 136
_journal_year 2014
_chemical_formula_moiety 'C216 H60 Al8 O56'
_chemical_formula_sum 'C216 H60 Al8 O56'
_chemical_formula_weight 3766.48
_chemical_name_systematic
; 
 ? 
;
_space_group_IT_number 94
_symmetry_cell_setting tetragonal
_symmetry_space_group_name_Hall 'P 4n 2n'
_symmetry_space_group_name_H-M 'P 42 21 2'
_atom_sites_solution_hydrogens geom
_atom_sites_solution_primary direct
_atom_sites_solution_secondary difmap
_audit_creation_method SHELXL-97
_cell_angle_alpha 90.00
_cell_angle_beta 90.00
_cell_angle_gamma 90.00
_cell_formula_units_Z 2
_cell_length_a 19.2800(10)
_cell_length_b 19.2800(10)
_cell_length_c 36.0300(10)
_cell_measurement_temperature 293(2)
_cell_volume 13393.0(11)
_computing_cell_refinement 'Bruker XSCANS'
_computing_data_collection 'Bruker XSCANS'
_computing_data_reduction 'Bruker SHELXTL'
_computing_molecular_graphics 'Bruker SHELXTL'
_computing_publication_material 'Bruker SHELXTL'
_computing_structure_refinement 'SHELXL-97 (Sheldrick, 2008)'
_computing_structure_solution 'SHELXS-97 (Sheldrick, 2008)'
_diffrn_ambient_temperature 293(2)
_diffrn_measured_fraction_theta_full 0.992
_diffrn_measured_fraction_theta_max 0.992
_diffrn_measurement_device_type 'Bruker P4'
_diffrn_measurement_method '\w scans'
_diffrn_radiation_type synchrotron
_diffrn_radiation_wavelength 0.89030
_diffrn_reflns_av_R_equivalents 0.1712
_diffrn_reflns_av_sigmaI/netI 0.1298
_diffrn_reflns_limit_h_max 19
_diffrn_reflns_limit_h_min -19
_diffrn_reflns_limit_k_max 19
_diffrn_reflns_limit_k_min -18
_diffrn_reflns_limit_l_max 35
_diffrn_reflns_limit_l_min -35
_diffrn_reflns_number 41675
_diffrn_reflns_theta_full 26.40
_diffrn_reflns_theta_max 26.40
_diffrn_reflns_theta_min 1.94
_exptl_absorpt_coefficient_mu 0.168
_exptl_absorpt_correction_type none
_exptl_crystal_colour colorless
_exptl_crystal_density_diffrn 0.934
_exptl_crystal_density_method 'not measured'
_exptl_crystal_F_000 3816
_exptl_crystal_size_max 0.04
_exptl_crystal_size_mid 0.02
_exptl_crystal_size_min 0.02
_refine_diff_density_max 0.535
_refine_diff_density_min -0.772
_refine_diff_density_rms 0.097
_refine_ls_abs_structure_details 'Flack H D (1983), Acta Cryst. A39, 876-881'
_refine_ls_abs_structure_Flack 0.0(11)
_refine_ls_extinction_method none
_refine_ls_goodness_of_fit_ref 1.057
_refine_ls_hydrogen_treatment constr
_refine_ls_matrix_type full
_refine_ls_number_parameters 369
_refine_ls_number_reflns 6936
_refine_ls_number_restraints 12
_refine_ls_restrained_S_all 1.056
_refine_ls_R_factor_all 0.1222
_refine_ls_R_factor_gt 0.1112
_refine_ls_shift/su_max 0.003
_refine_ls_shift/su_mean 0.000
_refine_ls_structure_factor_coef Fsqd
_refine_ls_weighting_details 'calc w=1/[\s^2^(Fo^2^)+(0.1527P)^2^+46.2190P] where P=(Fo^2^+2Fc^2^)/3'
_refine_ls_weighting_scheme calc
_refine_ls_wR_factor_gt 0.2792
_refine_ls_wR_factor_ref 0.2892
_reflns_number_gt 5976
_reflns_number_total 6936
_reflns_threshold_expression >2sigma(I)
_cod_data_source_file ja501606h_si_002.cif
_cod_data_source_block MOF-519
_cod_depositor_comments
;
The following automatic conversions were performed:

'_symmetry_cell_setting' value 'Tetragonal' changed to 'tetragonal'
according to
/usr/data/users/saulius/automatic-downloads/rss-feeds/ACS/lib/dictionaries/cif_core.dic
dictionary named 'cif_core.dic' version 2.4.2 from 2011-04-26.

Automatic conversion script
Id: cif_fix_values 2281 2013-09-26 08:29:07Z andrius 

 Adding full bibliography for 4121577--4121578.cif.
;
_cod_original_sg_symbol_H-M P4(2)2(1)2
_cod_database_code 4121578

loop_
_symmetry_equiv_pos_as_xyz
'x, y, z'
'-y+1/2, x+1/2, z+1/2'
'-x, -y, z'
'y+1/2, -x+1/2, z+1/2'
'x+1/2, -y+1/2, -z+1/2'
'y, x, -z'
'-x+1/2, y+1/2, -z+1/2'
'-y, -x, -z'

loop_
_atom_site_label
_atom_site_type_symbol
_atom_site_fract_x
_atom_site_fract_y
_atom_site_fract_z
_atom_site_U_iso_or_equiv
_atom_site_adp_type
_atom_site_occupancy
_atom_site_symmetry_multiplicity
_atom_site_calc_flag
_atom_site_refinement_flags
C100 C 0.8790(4) 0.9486(4) 0.1595(2) 0.0114(18) Uiso 1 1 d .
C1 C 0.8048(4) 0.7058(3) 0.08716(19) 0.0078(16) Uani 1 1 d U
C2 C 1.0505(4) 0.7871(4) 0.1214(2) 0.022(2) Uani 1 1 d .
C4 C 1.0073(4) 0.8505(4) 0.11499(19) 0.0111(18) Uani 1 1 d .
C7 C 0.6719(5) 0.8920(5) 0.3483(3) 0.041(3) Uani 1 1 d .
C8 C 0.7985(4) 0.5767(4) 0.1248(2) 0.0215(19) Uani 1 1 d U
C9 C 0.7822(5) 0.9079(5) 0.2011(3) 0.041(3) Uani 1 1 d .
H9 H 0.7619 0.8847 0.1812 0.049 Uiso 1 1 calc R
C10 C 0.7961(4) 0.6437(4) 0.0674(2) 0.023(2) Uani 1 1 d U
H10 H 0.7918 0.6457 0.0417 0.027 Uiso 1 1 calc R
C11 C 1.0255(4) 0.7221(4) 0.1157(2) 0.022(2) Uani 1 1 d .
H11 H 0.9815 0.7169 0.1056 0.026 Uiso 1 1 calc R
C12 C 0.8095(4) 0.7014(5) 0.1260(2) 0.0229(19) Uani 1 1 d U
H12 H 0.8146 0.7413 0.1403 0.028 Uiso 1 1 calc R
C15 C 0.7088(6) 0.8864(5) 0.3152(3) 0.042(3) Uani 1 1 d .
H15 H 0.7099 0.8453 0.3017 0.050 Uiso 1 1 calc R
C17 C 0.8066(5) 0.6392(4) 0.1420(2) 0.027(2) Uani 1 1 d U
H17 H 0.8105 0.6383 0.1677 0.033 Uiso 1 1 calc R
C18 C 1.1298(5) 0.6733(5) 0.1394(3) 0.037(3) Uani 1 1 d .
C20 C 0.7028(5) 1.0128(4) 0.3562(2) 0.035(3) Uani 1 1 d .
C21 C 0.8712(5) 0.9823(5) 0.2259(3) 0.040(3) Uani 1 1 d .
H21 H 0.9112 1.0087 0.2228 0.049 Uiso 1 1 calc R
C22 C 0.6690(5) 0.9525(5) 0.3677(2) 0.033(2) Uani 1 1 d .
H22 H 0.6435 0.9538 0.3896 0.040 Uiso 1 1 calc R
C26 C 0.7815(5) 0.9431(5) 0.2661(2) 0.034(2) Uani 1 1 d .
C27 C 0.7448(6) 0.9466(5) 0.3033(3) 0.043(3) Uani 1 1 d .
C30 C 0.7429(5) 1.0071(4) 0.3225(2) 0.029(2) Uani 1 1 d .
H30 H 0.7677 1.0453 0.3139 0.035 Uiso 1 1 calc R
C33 C 0.8396(5) 0.9810(4) 0.2612(2) 0.029(2) Uani 1 1 d .
H33 H 0.8585 1.0061 0.2808 0.035 Uiso 1 1 calc R
C35 C 0.8464(5) 0.9471(4) 0.1965(2) 0.029(2) Uani 1 1 d .
C36 C 0.7937(5) 0.5805(4) 0.0843(2) 0.030(2) Uani 1 1 d U
H36 H 0.7891 0.5402 0.0702 0.036 Uiso 1 1 calc R
C42 C 1.0628(5) 0.6640(5) 0.1244(3) 0.038(3) Uani 1 1 d .
H42 H 1.0447 0.6199 0.1207 0.045 Uiso 1 1 calc R
C46 C 1.1176(6) 0.7950(5) 0.1359(3) 0.045(3) Uani 1 1 d .
H46 H 1.1352 0.8394 0.1395 0.054 Uiso 1 1 calc R
C48 C 1.1577(6) 0.7387(5) 0.1446(3) 0.059(3) Uani 1 1 d .
H48 H 1.2025 0.7443 0.1538 0.071 Uiso 1 1 calc R
C52 C 0.7526(6) 0.9062(5) 0.2361(3) 0.052(3) Uani 1 1 d .
H52 H 0.7127 0.8801 0.2399 0.063 Uiso 1 1 calc R
C215 C 0.8087(3) 0.7722(4) 0.06874(18) 0.0036(16) Uiso 1 1 d .
C250 C 0.7669(4) 0.9538(4) 0.0366(2) 0.021(2) Uiso 1 1 d .
C251 C 0.7190(10) 1.0095(10) 0.0299(5) 0.115(2) Uiso 1 1 d .
C252 C 0.6926(10) 1.0467(10) 0.0645(5) 0.115(2) Uiso 1 1 d .
C253 C 0.6959(10) 1.0209(10) -0.0076(5) 0.115(2) Uiso 1 1 d .
C254 C 0.6507(10) 1.0851(10) -0.0110(5) 0.115(2) Uiso 1 1 d .
C255 C 0.6277(10) 1.1101(10) 0.0192(5) 0.115(2) Uiso 1 1 d .
C256 C 0.6476(4) 1.1057(4) 0.0580(2) 0.115(2) Uiso 1 1 d .
C257 C 0.5778(4) 1.1814(4) 0.0181(2) 0.155(4) Uiso 1 1 d R
C258 C 0.5828(4) 1.2267(4) -0.0118(2) 0.155(4) Uiso 1 1 d R
C259 C 0.5413(4) 1.2856(4) -0.0131(2) 0.155(4) Uiso 1 1 d R
C260 C 0.4948(4) 1.2992(4) 0.0155(2) 0.155(4) Uiso 1 1 d R
C261 C 0.4898(4) 1.2539(4) 0.0454(2) 0.155(4) Uiso 1 1 d R
C262 C 0.5313(4) 1.1950(4) 0.0467(2) 0.155(4) Uiso 1 1 d R
C263 C 0.4372(4) 1.2661(4) 0.0751(2) 0.192(11) Uiso 1 1 d R
C264 C 0.4411(4) 1.3297(4) 0.0932(2) 0.209(12) Uiso 1 1 d R
C265 C 0.4056(4) 1.3398(4) 0.1263(2) 0.267(17) Uiso 1 1 d R
C266 C 0.3662(4) 1.2864(4) 0.1413(2) 0.174(10) Uiso 1 1 d R
C267 C 0.3623(4) 1.2228(4) 0.1233(2) 0.30(2) Uiso 1 1 d R
C268 C 0.3978(4) 1.2127(4) 0.0901(2) 0.218(13) Uiso 1 1 d R
C269 C 0.5634(4) 1.3305(4) -0.0448(2) 0.279(9) Uiso 1 1 d R
C270 C 0.6314(4) 1.3250(4) -0.0573(2) 0.279(9) Uiso 1 1 d R
C271 C 0.6486(4) 1.3475(4) -0.0928(2) 0.279(9) Uiso 1 1 d R
C272 C 0.5978(4) 1.3755(4) -0.1157(2) 0.279(9) Uiso 1 1 d R
C273 C 0.5299(4) 1.3810(4) -0.1032(2) 0.279(9) Uiso 1 1 d R
C274 C 0.5126(4) 1.3584(4) -0.0677(2) 0.279(9) Uiso 1 1 d R
C276 C 0.348(2) 1.288(2) 0.1781(11) 0.233(15) Uiso 1 1 d .
C400 C 0.6010(12) 1.4012(12) -0.1466(6) 0.144(7) Uiso 1 1 d .
Al1 Al 1.0000 1.0000 0.11859(8) 0.0126(8) Uani 1 2 d S
Al3 Al 0.84057(10) 0.84057(10) 0.0000 0.0113(8) Uani 1 2 d S
Al4 Al 0.87622(12) 0.90185(12) 0.08386(6) 0.0152(6) Uani 1 1 d .
O45 O 0.8170(3) 0.8263(3) 0.08762(13) 0.0184(13) Uani 1 1 d .
O1 O 0.9469(3) 0.8406(3) 0.10267(14) 0.0164(10) Uani 1 1 d .
O2 O 0.9000(2) 0.8761(2) 0.03591(13) 0.0132(12) Uiso 1 1 d .
O48 O 0.9369(3) 0.9774(3) 0.15761(14) 0.0203(10) Uani 1 1 d .
O4 O 0.8063(2) 0.7722(2) 0.03297(13) 0.0137(12) Uani 1 1 d .
O6 O 0.9344(3) 0.9756(3) 0.08302(14) 0.0161(13) Uiso 1 1 d .
O7 O 1.0361(3) 0.9091(3) 0.12063(14) 0.0164(10) Uani 1 1 d .
O18 O 0.8485(3) 0.9220(3) 0.13290(14) 0.0203(10) Uani 1 1 d .
O250 O 0.8009(3) 0.9589(3) 0.06647(15) 0.0300(15) Uani 1 1 d .
O251 O 0.7720(3) 0.9077(3) 0.01280(14) 0.0210(14) Uani 1 1 d .
O252 O 0.3048(11) 1.2498(11) 0.1963(6) 0.204(8) Uiso 1 1 d .
O253 O 0.3439(12) 1.3497(13) 0.1963(6) 0.214(8) Uiso 1 1 d .
O12 O 0.6738 1.4171 -0.1496 0.246 Uiso 1 1 d .
O23 O 0.5760 1.4631 -0.1660 0.264 Uiso 1 1 d .

loop_
_atom_site_aniso_label
_atom_site_aniso_U_11
_atom_site_aniso_U_22
_atom_site_aniso_U_33
_atom_site_aniso_U_23
_atom_site_aniso_U_13
_atom_site_aniso_U_12
C1 0.009(4) 0.001(4) 0.013(4) 0.004(3) 0.002(3) 0.004(3)
C2 0.028(5) 0.014(5) 0.024(5) -0.004(4) -0.016(4) 0.002(4)
C4 0.017(5) 0.004(4) 0.013(4) 0.006(3) -0.009(4) -0.004(3)
C7 0.045(7) 0.026(6) 0.051(7) -0.006(5) 0.032(6) -0.020(5)
C8 0.022(5) 0.012(4) 0.031(4) 0.008(4) 0.013(4) 0.005(4)
C9 0.037(6) 0.046(7) 0.039(6) -0.003(5) 0.002(5) -0.007(5)
C10 0.032(5) 0.020(5) 0.016(4) 0.001(3) 0.009(4) 0.002(4)
C11 0.030(5) 0.008(5) 0.028(5) -0.001(4) -0.019(4) 0.000(4)
C12 0.025(5) 0.026(4) 0.017(4) 0.001(4) 0.006(4) 0.002(4)
C15 0.064(7) 0.016(6) 0.045(6) -0.014(5) 0.016(6) -0.008(5)
C17 0.040(6) 0.021(5) 0.021(4) 0.002(3) 0.008(4) 0.006(4)
C18 0.044(7) 0.019(6) 0.048(6) -0.004(4) -0.018(5) 0.017(5)
C20 0.051(7) 0.016(6) 0.038(6) -0.004(5) 0.020(5) -0.019(5)
C21 0.048(7) 0.039(7) 0.035(6) -0.004(5) 0.019(5) -0.012(5)
C22 0.041(6) 0.031(6) 0.028(5) -0.016(5) 0.018(4) 0.000(5)
C26 0.046(7) 0.027(5) 0.028(5) -0.009(5) 0.026(5) -0.010(5)
C27 0.061(8) 0.026(6) 0.044(6) -0.002(5) 0.022(5) -0.012(5)
C30 0.047(6) 0.011(5) 0.029(5) 0.003(4) 0.022(5) -0.011(4)
C33 0.039(6) 0.027(6) 0.021(5) -0.018(4) 0.011(4) -0.014(5)
C35 0.041(6) 0.019(5) 0.028(5) -0.005(4) 0.002(5) -0.006(4)
C36 0.050(6) 0.010(4) 0.031(4) -0.006(4) 0.012(5) -0.001(4)
C42 0.050(7) 0.012(5) 0.051(6) -0.007(5) -0.020(5) 0.010(5)
C46 0.064(8) 0.011(5) 0.060(7) 0.001(5) -0.016(6) 0.009(5)
C48 0.071(8) 0.032(7) 0.075(8) -0.015(6) -0.036(7) 0.014(6)
C52 0.074(8) 0.036(7) 0.048(7) -0.013(5) 0.042(6) -0.023(6)
Al1 0.0143(18) 0.0048(17) 0.0186(18) 0.000 0.000 0.0000(13)
Al3 0.0107(11) 0.0107(11) 0.0125(17) 0.0094(10) -0.0094(10) -0.0086(13)
Al4 0.0205(14) 0.0185(14) 0.0064(12) 0.0006(10) -0.0010(10) -0.0050(11)
O45 0.014(3) 0.029(3) 0.012(3) 0.002(3) -0.002(2) -0.006(2)
O1 0.018(2) 0.008(2) 0.023(2) 0.0002(17) -0.0064(18) 0.0043(17)
O48 0.014(2) 0.033(3) 0.014(2) -0.0016(17) 0.0088(18) -0.0064(18)
O4 0.014(3) 0.010(3) 0.017(3) 0.007(2) -0.003(2) -0.007(2)
O7 0.018(2) 0.008(2) 0.023(2) 0.0002(17) -0.0064(18) 0.0043(17)
O18 0.014(2) 0.033(3) 0.014(2) -0.0016(17) 0.0088(18) -0.0064(18)
O250 0.032(4) 0.027(4) 0.030(3) -0.008(3) 0.004(3) 0.009(3)
O251 0.011(3) 0.025(3) 0.026(3) 0.008(3) -0.010(2) -0.003(2)

loop_
_atom_type_symbol
_atom_type_description
_atom_type_scat_dispersion_real
_atom_type_scat_dispersion_imag
_atom_type_scat_source
C C 0.0060 0.0030 'International Tables Vol C Tables 4.2.6.8 and 6.1.1.4'
H H 0.0000 0.0000 'International Tables Vol C Tables 4.2.6.8 and 6.1.1.4'
Al Al 0.0950 0.0820 'International Tables Vol C Tables 4.2.6.8 and 6.1.1.4'
O O 0.0190 0.0100 'International Tables Vol C Tables 4.2.6.8 and 6.1.1.4'

loop_
_geom_angle_atom_site_label_1
_geom_angle_atom_site_label_2
_geom_angle_atom_site_label_3
_geom_angle
_geom_angle_site_symmetry_1
_geom_angle_site_symmetry_3
O18 C100 O48 124.7(7) . .
O18 C100 C35 119.3(7) . .
O48 C100 C35 116.0(7) . .
C10 C1 C12 117.4(7) . .
C10 C1 C215 122.0(6) . .
C12 C1 C215 120.6(7) . .
C11 C2 C46 118.9(8) . .
C11 C2 C4 122.2(7) . .
C46 C2 C4 118.8(7) . .
O1 C4 O7 126.3(7) . .
O1 C4 C2 116.3(6) . .
O7 C4 C2 117.2(7) . .
C22 C7 C15 121.8(8) . .
C22 C7 C18 121.6(8) . 5_465
C15 C7 C18 116.5(8) . 5_465
C17 C8 C20 123.5(8) . 7_645
C17 C8 C36 114.6(7) . .
C20 C8 C36 121.9(7) 7_645 .
C52 C9 C35 117.7(9) . .
C52 C9 H9 121.1 . .
C35 C9 H9 121.1 . .
C36 C10 C1 122.8(7) . .
C36 C10 H10 118.6 . .
C1 C10 H10 118.6 . .
C2 C11 C42 122.3(8) . .
C2 C11 H11 118.9 . .
C42 C11 H11 118.9 . .
C17 C12 C1 118.8(8) . .
C17 C12 H12 120.6 . .
C1 C12 H12 120.6 . .
C7 C15 C27 116.4(8) . .
C7 C15 H15 121.8 . .
C27 C15 H15 121.8 . .
C12 C17 C8 127.2(8) . .
C12 C17 H17 116.4 . .
C8 C17 H17 116.4 . .
C48 C18 C42 121.7(8) . .
C48 C18 C7 119.5(9) . 5_565
C42 C18 C7 118.8(8) . 5_565
C22 C20 C8 125.0(8) . 7_655
C22 C20 C30 116.0(8) . .
C8 C20 C30 119.1(7) 7_655 .
C35 C21 C33 123.2(9) . .
C35 C21 H21 118.4 . .
C33 C21 H21 118.4 . .
C7 C22 C20 122.8(8) . .
C7 C22 H22 118.6 . .
C20 C22 H22 118.6 . .
C33 C26 C52 120.0(8) . .
C33 C26 C27 118.6(8) . .
C52 C26 C27 121.1(9) . .
C30 C27 C15 122.4(9) . .
C30 C27 C26 120.1(8) . .
C15 C27 C26 117.3(8) . .
C27 C30 C20 120.6(8) . .
C27 C30 H30 119.7 . .
C20 C30 H30 119.7 . .
C26 C33 C21 119.1(8) . .
C26 C33 H33 120.5 . .
C21 C33 H33 120.5 . .
C21 C35 C9 118.2(8) . .
C21 C35 C100 123.4(8) . .
C9 C35 C100 118.3(8) . .
C10 C36 C8 119.1(7) . .
C10 C36 H36 120.4 . .
C8 C36 H36 120.4 . .
C11 C42 C18 117.7(8) . .
C11 C42 H42 121.1 . .
C18 C42 H42 121.1 . .
C48 C46 C2 121.4(9) . .
C48 C46 H46 119.3 . .
C2 C46 H46 119.3 . .
C46 C48 C18 118.0(10) . .
C46 C48 H48 121.0 . .
C18 C48 H48 121.0 . .
C9 C52 C26 121.7(9) . .
C9 C52 H52 119.2 . .
C26 C52 H52 119.2 . .
O45 C215 O4 123.1(6) . .
O45 C215 C1 119.6(6) . .
O4 C215 C1 117.3(6) . .
O251 C250 O250 127.2(8) . .
O251 C250 C251 118.1(10) . .
O250 C250 C251 114.7(10) . .
C250 C251 C253 118.1(16) . .
C250 C251 C252 115.4(15) . .
C253 C251 C252 126.3(17) . .
C256 C252 C251 115.9(15) . .
C251 C253 C254 112.1(16) . .
C255 C254 C253 116.3(18) . .
C254 C255 C256 135.2(18) . .
C254 C255 C257 119.6(16) . .
C256 C255 C257 102.8(12) . .
C252 C256 C255 111.1(11) . .
C262 C257 C258 120.0 . .
C262 C257 C255 120.5(7) . .
C258 C257 C255 119.5(7) . .
C259 C258 C257 120.0 . .
C258 C259 C260 120.0 . .
C258 C259 C269 109.6 . .
C260 C259 C269 129.8 . .
C261 C260 C259 120.0 . .
C262 C261 C260 120.0 . .
C262 C261 C263 119.7 . .
C260 C261 C263 120.2 . .
C261 C262 C257 120.0 . .
C264 C263 C268 120.0 . .
C264 C263 C261 116.1 . .
C268 C263 C261 122.2 . .
C263 C264 C265 120.0 . .
C266 C265 C264 120.0 . .
C276 C266 C265 120.2(19) . .
C276 C266 C267 117.0(19) . .
C265 C266 C267 120.0 . .
C266 C267 C268 119.9 . .
C263 C268 C267 120.0 . .
C274 C269 C270 120.1 . .
C274 C269 C259 118.6 . .
C270 C269 C259 118.2 . .
C269 C270 C271 120.0 . .
C272 C271 C270 120.0 . .
C400 C272 C271 131.7(12) . .
C400 C272 C273 108.2(11) . .
C271 C272 C273 120.0 . .
C272 C273 C274 120.0 . .
C269 C274 C273 120.0 . .
O252 C276 O253 102(3) . .
O252 C276 C266 130(4) . .
O253 C276 C266 120(3) . .
O6 Al1 O6 92.9(3) 3_775 .
O6 Al1 O7 92.4(2) 3_775 3_775
O6 Al1 O7 90.7(2) . 3_775
O6 Al1 O7 90.7(2) 3_775 .
O6 Al1 O7 92.4(2) . .
O7 Al1 O7 175.5(4) 3_775 .
O6 Al1 O48 90.9(2) 3_775 3_775
O6 Al1 O48 176.1(3) . 3_775
O7 Al1 O48 89.7(2) 3_775 3_775
O7 Al1 O48 87.0(2) . 3_775
O6 Al1 O48 176.1(3) 3_775 .
O6 Al1 O48 90.9(2) . .
O7 Al1 O48 87.0(2) 3_775 .
O7 Al1 O48 89.7(2) . .
O48 Al1 O48 85.2(3) 3_775 .
O2 Al3 O2 91.8(3) . 6
O2 Al3 O4 173.8(2) . 6
O2 Al3 O4 92.0(2) 6 6
O2 Al3 O4 92.0(2) . .
O2 Al3 O4 173.8(2) 6 .
O4 Al3 O4 84.7(3) 6 .
O2 Al3 O251 90.3(2) . 6
O2 Al3 O251 90.5(2) 6 6
O4 Al3 O251 94.5(2) 6 6
O4 Al3 O251 84.6(2) . 6
O2 Al3 O251 90.5(2) . .
O2 Al3 O251 90.3(2) 6 .
O4 Al3 O251 84.6(2) 6 .
O4 Al3 O251 94.5(2) . .
O251 Al3 O251 178.8(3) 6 .
O6 Al4 O2 92.4(2) . .
O6 Al4 O45 176.8(3) . .
O2 Al4 O45 90.5(2) . .
O6 Al4 O18 91.7(2) . .
O2 Al4 O18 175.8(3) . .
O45 Al4 O18 85.3(2) . .
O6 Al4 O1 92.8(2) . .
O2 Al4 O1 89.4(2) . .
O45 Al4 O1 85.9(2) . .
O18 Al4 O1 89.8(2) . .
O6 Al4 O250 90.8(3) . .
O2 Al4 O250 92.1(2) . .
O45 Al4 O250 90.4(3) . .
O18 Al4 O250 88.5(3) . .
O1 Al4 O250 176.0(3) . .
C215 O45 Al4 133.7(5) . .
C4 O1 Al4 133.1(5) . .
Al4 O2 Al3 126.5(3) . .
C100 O48 Al1 135.3(5) . .
C215 O4 Al3 127.9(4) . .
Al4 O6 Al1 127.4(3) . .
C4 O7 Al1 131.1(5) . .
C100 O18 Al4 132.5(5) . .
C250 O250 Al4 128.6(5) . .
C250 O251 Al3 135.1(5) . .
C272 C400 O12 101.8(16) . .
C272 C400 O23 138.6(18) . .
O12 C400 O23 96.4(14) . .

loop_
_geom_bond_atom_site_label_1
_geom_bond_atom_site_label_2
_geom_bond_distance
_geom_bond_site_symmetry_2
C100 O18 1.236(9) .
C100 O48 1.248(9) .
C100 C35 1.475(12) .
C1 C10 1.404(11) .
C1 C12 1.404(11) .
C1 C215 1.443(10) .
C2 C11 1.359(11) .
C2 C46 1.402(13) .
C2 C4 1.497(11) .
C4 O1 1.262(9) .
C4 O7 1.274(9) .
C7 C22 1.361(13) .
C7 C15 1.393(13) .
C7 C18 1.563(13) 5_465
C8 C17 1.364(12) .
C8 C20 1.411(12) 7_645
C8 C36 1.463(12) .
C9 C52 1.385(14) .
C9 C35 1.460(13) .
C9 H9 0.9300 .
C10 C36 1.362(12) .
C10 H10 0.9300 .
C11 C42 1.367(12) .
C11 H11 0.9300 .
C12 C17 1.332(12) .
C12 H12 0.9300 .
C15 C27 1.418(14) .
C15 H15 0.9300 .
C17 H17 0.9300 .
C18 C48 1.384(15) .
C18 C42 1.410(13) .
C18 C7 1.563(13) 5_565
C20 C22 1.396(13) .
C20 C8 1.410(12) 7_655
C20 C30 1.442(12) .
C21 C35 1.345(13) .
C21 C33 1.412(12) .
C21 H21 0.9300 .
C22 H22 0.9300 .
C26 C33 1.350(12) .
C26 C52 1.409(14) .
C26 C27 1.516(13) .
C27 C30 1.358(13) .
C30 H30 0.9300 .
C33 H33 0.9300 .
C36 H36 0.9300 .
C42 H42 0.9300 .
C46 C48 1.370(14) .
C46 H46 0.9300 .
C48 H48 0.9300 .
C52 H52 0.9300 .
C215 O45 1.256(8) .
C215 O4 1.290(8) .
C250 O251 1.239(10) .
C250 O250 1.263(10) .
C250 C251 1.44(2) .
C251 C253 1.44(2) .
C251 C252 1.52(2) .
C252 C256 1.45(2) .
C253 C254 1.52(2) .
C254 C255 1.27(2) .
C255 C256 1.454(19) .
C255 C257 1.68(2) .
C257 C262 1.3901 .
C257 C258 1.3905 .
C258 C259 1.3898 .
C259 C260 1.3905 .
C259 C269 1.4940 .
C260 C261 1.3902 .
C261 C262 1.3896 .
C261 C263 1.4932 .
C263 C264 1.3892 .
C263 C268 1.3897 .
C264 C265 1.3903 .
C265 C266 1.3890 .
C266 C276 1.37(4) .
C266 C267 1.3899 .
C267 C268 1.3905 .
C269 C274 1.3895 .
C269 C270 1.3898 .
C270 C271 1.3905 .
C271 C272 1.3899 .
C272 C400 1.22(2) .
C272 C273 1.3902 .
C273 C274 1.3908 .
C276 O252 1.29(4) .
C276 O253 1.37(4) .
Al1 O6 1.861(5) 3_775
Al1 O6 1.861(5) .
Al1 O7 1.887(5) 3_775
Al1 O7 1.887(5) .
Al1 O48 1.910(5) 3_775
Al1 O48 1.910(5) .
Al3 O2 1.858(5) .
Al3 O2 1.858(5) 6
Al3 O4 1.894(5) 6
Al3 O4 1.894(5) .
Al3 O251 1.907(5) 6
Al3 O251 1.907(5) .
Al4 O6 1.811(5) .
Al4 O2 1.855(5) .
Al4 O45 1.856(5) .
Al4 O18 1.886(5) .
Al4 O1 1.926(5) .
Al4 O250 1.927(6) .
C400 O12 1.44(2) .
C400 O23 1.46(2) .

loop_
_geom_torsion_atom_site_label_1
_geom_torsion_atom_site_label_2
_geom_torsion_atom_site_label_3
_geom_torsion_atom_site_label_4
_geom_torsion
_geom_torsion_site_symmetry_1
C11 C2 C4 O1 -2.4(11) .
C46 C2 C4 O1 -178.7(8) .
C11 C2 C4 O7 -179.0(7) .
C46 C2 C4 O7 4.7(11) .
C12 C1 C10 C36 -1.5(12) .
C215 C1 C10 C36 178.6(8) .
C46 C2 C11 C42 1.7(13) .
C4 C2 C11 C42 -174.6(8) .
C10 C1 C12 C17 1.0(11) .
C215 C1 C12 C17 -179.1(7) .
C22 C7 C15 C27 1.6(16) .
C18 C7 C15 C27 177.6(10) 5_465
C1 C12 C17 C8 -0.8(14) .
C20 C8 C17 C12 178.9(9) 7_645
C36 C8 C17 C12 1.0(13) .
C15 C7 C22 C20 -0.3(17) .
C18 C7 C22 C20 -176.1(10) 5_465
C8 C20 C22 C7 180.0(10) 7_655
C30 C20 C22 C7 -1.4(15) .
C7 C15 C27 C30 -1.0(16) .
C7 C15 C27 C26 -176.2(10) .
C33 C26 C27 C30 35.6(15) .
C52 C26 C27 C30 -138.6(11) .
C33 C26 C27 C15 -149.1(10) .
C52 C26 C27 C15 36.7(15) .
C15 C27 C30 C20 -0.7(16) .
C26 C27 C30 C20 174.3(9) .
C22 C20 C30 C27 1.9(15) .
C8 C20 C30 C27 -179.4(10) 7_655
C52 C26 C33 C21 -1.0(15) .
C27 C26 C33 C21 -175.3(9) .
C35 C21 C33 C26 -0.1(15) .
C33 C21 C35 C9 2.3(15) .
C33 C21 C35 C100 179.6(9) .
C52 C9 C35 C21 -3.3(14) .
C52 C9 C35 C100 179.2(9) .
O18 C100 C35 C21 -171.1(9) .
O48 C100 C35 C21 9.0(13) .
O18 C100 C35 C9 6.2(12) .
O48 C100 C35 C9 -173.7(8) .
C1 C10 C36 C8 1.7(13) .
C17 C8 C36 C10 -1.3(12) .
C20 C8 C36 C10 -179.3(8) 7_645
C2 C11 C42 C18 -0.8(14) .
C48 C18 C42 C11 -1.0(16) .
C7 C18 C42 C11 176.5(9) 5_565
C11 C2 C46 C48 -0.8(15) .
C4 C2 C46 C48 175.7(9) .
C2 C46 C48 C18 -1.0(17) .
C42 C18 C48 C46 1.8(17) .
C7 C18 C48 C46 -175.6(10) 5_565
C35 C9 C52 C26 2.3(16) .
C33 C26 C52 C9 -0.2(17) .
C27 C26 C52 C9 173.9(10) .
C10 C1 C215 O45 -179.5(7) .
C12 C1 C215 O45 0.6(10) .
C10 C1 C215 O4 -2.3(10) .
C12 C1 C215 O4 177.8(7) .
O251 C250 C251 C253 -19(2) .
O250 C250 C251 C253 159.6(14) .
O251 C250 C251 C252 155.8(13) .
O250 C250 C251 C252 -25.8(19) .
C250 C251 C252 C256 176.3(13) .
C253 C251 C252 C256 -10(3) .
C250 C251 C253 C254 -175.0(15) .
C252 C251 C253 C254 11(3) .
C251 C253 C254 C255 -14(3) .
C253 C254 C255 C256 21(3) .
C253 C254 C255 C257 179.5(14) .
C251 C252 C256 C255 10(2) .
C254 C255 C256 C252 -18(3) .
C257 C255 C256 C252 -179.2(10) .
C254 C255 C257 C262 155.3(15) .
C256 C255 C257 C262 -40.0(13) .
C254 C255 C257 C258 -24(2) .
C256 C255 C257 C258 140.5(7) .
C262 C257 C258 C259 0.0 .
C255 C257 C258 C259 179.4(8) .
C257 C258 C259 C260 0.0 .
C257 C258 C259 C269 172.0 .
C258 C259 C260 C261 -0.1 .
C269 C259 C260 C261 -170.2 .
C259 C260 C261 C262 0.1 .
C259 C260 C261 C263 -176.6 .
C260 C261 C262 C257 0.0 .
C263 C261 C262 C257 176.7 .
C258 C257 C262 C261 0.0 .
C255 C257 C262 C261 -179.4(8) .
C262 C261 C263 C264 125.7 .
C260 C261 C263 C264 -57.6 .
C262 C261 C263 C268 -39.3 .
C260 C261 C263 C268 137.4 .
C268 C263 C264 C265 0.0 .
C261 C263 C264 C265 -165.4 .
C263 C264 C265 C266 0.0 .
C264 C265 C266 C276 160.7(19) .
C264 C265 C266 C267 0.0 .
C276 C266 C267 C268 -161.3(19) .
C265 C266 C267 C268 0.0 .
C264 C263 C268 C267 0.0 .
C261 C263 C268 C267 164.4 .
C266 C267 C268 C263 0.1 .
C258 C259 C269 C274 134.8 .
C260 C259 C269 C274 -54.4 .
C258 C259 C269 C270 -25.1 .
C260 C259 C269 C270 145.8 .
C274 C269 C270 C271 0.0 .
C259 C269 C270 C271 159.6 .
C269 C270 C271 C272 -0.1 .
C270 C271 C272 C400 176.0(16) .
C270 C271 C272 C273 0.1 .
C400 C272 C273 C274 -176.9(12) .
C271 C272 C273 C274 -0.1 .
C270 C269 C274 C273 0.0 .
C259 C269 C274 C273 -159.5 .
C272 C273 C274 C269 0.0 .
C265 C266 C276 O252 169(3) .
C267 C266 C276 O252 -30(5) .
C265 C266 C276 O253 26(4) .
C267 C266 C276 O253 -173(3) .
O4 C215 O45 Al4 -45.1(10) .
C1 C215 O45 Al4 131.9(6) .
O6 Al4 O45 C215 -142(5) .
O2 Al4 O45 C215 13.8(7) .
O18 Al4 O45 C215 -165.7(7) .
O1 Al4 O45 C215 -75.5(7) .
O250 Al4 O45 C215 105.8(6) .
O7 C4 O1 Al4 5.7(11) .
C2 C4 O1 Al4 -170.6(5) .
O6 Al4 O1 C4 9.3(7) .
O2 Al4 O1 C4 101.7(7) .
O45 Al4 O1 C4 -167.7(7) .
O18 Al4 O1 C4 -82.4(7) .
O250 Al4 O1 C4 -147(4) .
O6 Al4 O2 Al3 -142.2(3) .
O45 Al4 O2 Al3 39.2(4) .
O18 Al4 O2 Al3 46(4) .
O1 Al4 O2 Al3 125.0(3) .
O250 Al4 O2 Al3 -51.3(4) .
O2 Al3 O2 Al4 133.8(4) 6
O4 Al3 O2 Al4 6(2) 6
O4 Al3 O2 Al4 -51.1(3) .
O251 Al3 O2 Al4 -135.7(3) 6
O251 Al3 O2 Al4 43.4(3) .
O18 C100 O48 Al1 4.7(12) .
C35 C100 O48 Al1 -175.4(5) .
O6 Al1 O48 C100 -178(3) 3_775
O6 Al1 O48 C100 9.1(7) .
O7 Al1 O48 C100 99.7(7) 3_775
O7 Al1 O48 C100 -83.3(7) .
O48 Al1 O48 C100 -170.4(8) 3_775
O45 C215 O4 Al3 20.8(10) .
C1 C215 O4 Al3 -156.4(5) .
O2 Al3 O4 C215 20.3(6) .
O2 Al3 O4 C215 148(2) 6
O4 Al3 O4 C215 -154.5(7) 6
O251 Al3 O4 C215 110.5(6) 6
O251 Al3 O4 C215 -70.3(6) .
O2 Al4 O6 Al1 -130.6(3) .
O45 Al4 O6 Al1 25(5) .
O18 Al4 O6 Al1 48.8(4) .
O1 Al4 O6 Al1 -41.1(4) .
O250 Al4 O6 Al1 137.3(4) .
O6 Al1 O6 Al4 139.1(4) 3_775
O7 Al1 O6 Al4 -128.4(4) 3_775
O7 Al1 O6 Al4 48.4(4) .
O48 Al1 O6 Al4 -34(3) 3_775
O48 Al1 O6 Al4 -41.3(4) .
O1 C4 O7 Al1 7.7(11) .
C2 C4 O7 Al1 -176.1(5) .
O6 Al1 O7 C4 -122.2(6) 3_775
O6 Al1 O7 C4 -29.2(7) .
O7 Al1 O7 C4 104.3(6) 3_775
O48 Al1 O7 C4 146.9(6) 3_775
O48 Al1 O7 C4 61.7(6) .
O48 C100 O18 Al4 9.8(12) .
C35 C100 O18 Al4 -170.1(6) .
O6 Al4 O18 C100 -31.4(7) .
O2 Al4 O18 C100 140(3) .
O45 Al4 O18 C100 147.3(7) .
O1 Al4 O18 C100 61.4(7) .
O250 Al4 O18 C100 -122.2(7) .
O251 C250 O250 Al4 5.1(12) .
C251 C250 O250 Al4 -173.1(9) .
O6 Al4 O250 C250 117.3(7) .
O2 Al4 O250 C250 24.8(7) .
O45 Al4 O250 C250 -65.7(7) .
O18 Al4 O250 C250 -151.0(7) .
O1 Al4 O250 C250 -86(4) .
O250 C250 O251 Al3 -19.8(13) .
C251 C250 O251 Al3 158.4(10) .
O2 Al3 O251 C250 -3.4(7) .
O2 Al3 O251 C250 -95.2(7) 6
O4 Al3 O251 C250 172.8(7) 6
O4 Al3 O251 C250 88.6(7) .
O251 Al3 O251 C250 130.7(7) 6
C271 C272 C400 O12 -18(2) .
C273 C272 C400 O12 158.1(8) .
C271 C272 C400 O23 -132(2) .
C273 C272 C400 O23 44(3) .
